data_7211422
loop_
_publ_author_name
'Cheng, Pei-Chi'
'Wu, Ming-Hao'
'Xie, Ming-Yuan'
'Huang, Wun-Jhih'
'He, Hsiu-Yi'
'Wu, Tsung-Tai'
'Lo, Yang-Chih'
'Proserpio, Davide M.'
'Chen, Jhy-Der'

_publ_section_title
;
 Construction of N,N&#x2032;-di(3-pyridyl)adipoamide-based Zn(ii) and
 Cd(ii) coordination networks by tuning the isomeric effect of
 polycarboxylate ligands
;
_journal_issue 47
_journal_name_full CrystEngComm
_journal_page_first 10346
_journal_paper_doi 10.1039/c3ce41622d
_journal_volume 15
_journal_year 2013
_chemical_formula_sum 'C15 H12 N3 O5 Zn'
_chemical_formula_weight 379.65
_chemical_name_systematic
; 
 ? 
;
_space_group_IT_number 14
_symmetry_cell_setting monoclinic
_symmetry_space_group_name_Hall '-P 2ybc'
_symmetry_space_group_name_H-M 'P 1 21/c 1'
_atom_sites_solution_hydrogens geom
_atom_sites_solution_primary direct
_atom_sites_solution_secondary difmap
_audit_creation_method SHELXL-97
_cell_angle_alpha 90.00
_cell_angle_beta 109.457(7)
_cell_angle_gamma 90.00
_cell_formula_units_Z 4
_cell_length_a 16.031(3)
_cell_length_b 7.3539(8)
_cell_length_c 13.9631(7)
_cell_measurement_reflns_used 31
_cell_measurement_temperature 295(2)
_cell_measurement_theta_max 12.47
_cell_measurement_theta_min 7.92
_cell_volume 1552.1(4)
_computing_cell_refinement 'XSCANS (Siemens, 1995)'
_computing_data_collection 'XSCANS (Siemens, 1995)'
_computing_data_reduction 'SHELXTL (Sheldrick, 2008)'
_computing_molecular_graphics 'SHELXTL (Sheldrick, 2008)'
_computing_publication_material 'SHELXTL (Sheldrick, 2008)'
_computing_structure_refinement 'SHELXL97 (Sheldrick, 2008)'
_computing_structure_solution 'SHELXS97 (Sheldrick, 2008)'
_diffrn_ambient_temperature 295(2)
_diffrn_measured_fraction_theta_full 0.996
_diffrn_measured_fraction_theta_max 0.996
_diffrn_measurement_device_type 'Bruker P4'
_diffrn_measurement_method '\w scans'
_diffrn_radiation_monochromator graphite
_diffrn_radiation_source 'fine-focus sealed tube'
_diffrn_radiation_type MoK\a
_diffrn_radiation_wavelength 0.71073
_diffrn_reflns_av_R_equivalents 0.0182
_diffrn_reflns_av_sigmaI/netI 0.0265
_diffrn_reflns_limit_h_max 18
_diffrn_reflns_limit_h_min -19
_diffrn_reflns_limit_k_max 8
_diffrn_reflns_limit_k_min -1
_diffrn_reflns_limit_l_max 16
_diffrn_reflns_limit_l_min -1
_diffrn_reflns_number 3582
_diffrn_reflns_theta_full 25.00
_diffrn_reflns_theta_max 25.00
_diffrn_reflns_theta_min 2.69
_exptl_absorpt_coefficient_mu 1.614
_exptl_absorpt_correction_T_max 0.9959
_exptl_absorpt_correction_T_min 0.7898
_exptl_absorpt_correction_type empirical
_exptl_absorpt_process_details '(XSCANS; Siemens, 1995)'
_exptl_crystal_colour colorless
_exptl_crystal_density_diffrn 1.625
_exptl_crystal_density_method 'not measured'
_exptl_crystal_description plate
_exptl_crystal_F_000 772
_exptl_crystal_size_max 0.6
_exptl_crystal_size_mid 0.4
_exptl_crystal_size_min 0.2
_refine_diff_density_max 0.237
_refine_diff_density_min -0.439
_refine_diff_density_rms 0.062
_refine_ls_extinction_method none
_refine_ls_goodness_of_fit_ref 1.063
_refine_ls_hydrogen_treatment constr
_refine_ls_matrix_type full
_refine_ls_number_parameters 226
_refine_ls_number_reflns 2721
_refine_ls_number_restraints 0
_refine_ls_restrained_S_all 1.063
_refine_ls_R_factor_all 0.0344
_refine_ls_R_factor_gt 0.0273
_refine_ls_shift/su_max 0.000
_refine_ls_shift/su_mean 0.000
_refine_ls_structure_factor_coef Fsqd
_refine_ls_weighting_details 'calc w=1/[\s^2^(Fo^2^)+(0.0311P)^2^+1.0524P] where P=(Fo^2^+2Fc^2^)/3'
_refine_ls_weighting_scheme calc
_refine_ls_wR_factor_gt 0.0685
_refine_ls_wR_factor_ref 0.0727
_reflns_number_gt 2311
_reflns_number_total 2721
_reflns_threshold_expression >2sigma(I)
_cod_data_source_file c3ce41622d.txt
_cod_data_source_block 2
_cod_depositor_comments
;
The following automatic conversions were performed:

'_symmetry_cell_setting' value 'Monoclinic' changed to 'monoclinic'
according to /home/saulius/struct/CIF-dictionaries/cif_core.dic
dictionary named 'cif_core.dic' version 2.4.2 from 2011-04-26.

Automatic conversion script
Id: cif_fix_values 1891 2012-01-12 08:04:46Z andrius 
;
_cod_original_cell_volume 1552.2(3)
_cod_original_sg_symbol_H-M P2(1)/c
_cod_database_code 7211422

loop_
_symmetry_equiv_pos_as_xyz
'x, y, z'
'-x, y+1/2, -z+1/2'
'-x, -y, -z'
'x, -y-1/2, z-1/2'

loop_
_atom_site_label
_atom_site_type_symbol
_atom_site_fract_x
_atom_site_fract_y
_atom_site_fract_z
_atom_site_U_iso_or_equiv
_atom_site_adp_type
_atom_site_occupancy
_atom_site_symmetry_multiplicity
_atom_site_calc_flag
_atom_site_refinement_flags
Zn Zn 0.387918(16) 0.49579(3) 0.233721(18) 0.02526(10) Uani 1 1 d .
O1 O 0.0113(12) -0.077(3) 0.1282(12) 0.078(4) Uani 0.50 1 d P
O1' O 0.0291(12) -0.121(3) 0.1680(12) 0.085(5) Uani 0.50 1 d P
O2 O 0.46717(11) 0.2384(2) 0.23428(12) 0.0326(4) Uani 1 1 d .
O3 O 0.53272(10) 0.0936(2) 0.13772(12) 0.0316(4) Uani 1 1 d .
O4 O 0.31991(11) 0.7317(2) 0.16603(12) 0.0343(4) Uani 1 1 d .
O5 O 0.26832(13) 0.8727(3) 0.01667(14) 0.0480(5) Uani 1 1 d .
N1 N 0.28057(12) 0.3649(3) 0.24617(14) 0.0275(4) Uani 1 1 d .
N2 N 0.14432(14) -0.0146(3) 0.1201(2) 0.0471(6) Uani 1 1 d .
H2A H 0.1763 -0.0379 0.0829 0.057 Uiso 1 1 calc R
N3 N 0.39028(12) 0.4699(2) 0.09104(14) 0.0244(4) Uani 1 1 d .
C1 C 0.24017(17) 0.4207(4) 0.3108(2) 0.0397(6) Uani 1 1 d .
H1A H 0.2646 0.5160 0.3550 0.048 Uiso 1 1 calc R
C2 C 0.16343(19) 0.3404(4) 0.3133(2) 0.0529(8) Uani 1 1 d .
H2B H 0.1359 0.3840 0.3577 0.063 Uiso 1 1 calc R
C3 C 0.12731(18) 0.1967(4) 0.2508(2) 0.0524(8) Uani 1 1 d .
H3A H 0.0754 0.1420 0.2522 0.063 Uiso 1 1 calc R
C4 C 0.17013(15) 0.1340(3) 0.1847(2) 0.0364(6) Uani 1 1 d .
C5 C 0.24608(15) 0.2242(3) 0.18479(18) 0.0302(5) Uani 1 1 d .
H5A H 0.2744 0.1853 0.1402 0.036 Uiso 1 1 calc R
C6 C 0.0748(2) -0.1272(4) 0.1086(3) 0.0638(10) Uani 1 1 d .
C7 C 0.0725(2) -0.2876(5) 0.0405(3) 0.0741(12) Uani 1 1 d .
H7A H 0.0650 -0.2435 -0.0273 0.089 Uiso 1 1 calc R
H7B H 0.1288 -0.3503 0.0652 0.089 Uiso 1 1 calc R
C8 C 0.00014(19) -0.4201(4) 0.0347(3) 0.0547(8) Uani 1 1 d .
H8A H -0.0564 -0.3582 0.0097 0.066 Uiso 1 1 calc R
H8B H 0.0075 -0.4652 0.1023 0.066 Uiso 1 1 calc R
C9 C 0.47991(14) 0.2104(3) 0.15235(17) 0.0266(5) Uani 1 1 d .
C10 C 0.43106(14) 0.3318(3) 0.06355(16) 0.0243(5) Uani 1 1 d .
C11 C 0.43108(15) 0.3147(3) -0.03511(17) 0.0288(5) Uani 1 1 d .
H11A H 0.4593 0.2179 -0.0543 0.035 Uiso 1 1 calc R
C12 C 0.38743(16) 0.4474(3) -0.10444(17) 0.0326(5) Uani 1 1 d .
H12A H 0.3867 0.4406 -0.1712 0.039 Uiso 1 1 calc R
C13 C 0.34511(15) 0.5894(3) -0.07485(17) 0.0322(5) Uani 1 1 d .
H13A H 0.3150 0.6774 -0.1214 0.039 Uiso 1 1 calc R
C14 C 0.34827(14) 0.5984(3) 0.02552(17) 0.0261(5) Uani 1 1 d .
C15 C 0.30907(15) 0.7488(3) 0.07262(18) 0.0317(5) Uani 1 1 d .

loop_
_atom_site_aniso_label
_atom_site_aniso_U_11
_atom_site_aniso_U_22
_atom_site_aniso_U_33
_atom_site_aniso_U_23
_atom_site_aniso_U_13
_atom_site_aniso_U_12
Zn 0.02787(15) 0.02489(16) 0.02456(15) -0.00254(10) 0.01078(11) -0.00415(11)
O1 0.045(4) 0.081(9) 0.129(11) -0.054(7) 0.054(7) -0.029(5)
O1' 0.082(10) 0.071(8) 0.137(12) -0.062(8) 0.083(9) -0.054(7)
O2 0.0367(9) 0.0338(9) 0.0307(8) 0.0068(7) 0.0159(7) 0.0075(7)
O3 0.0371(9) 0.0283(9) 0.0287(8) 0.0006(7) 0.0099(7) 0.0103(7)
O4 0.0423(9) 0.0293(9) 0.0353(9) 0.0007(7) 0.0184(7) 0.0105(8)
O5 0.0647(12) 0.0390(11) 0.0489(11) 0.0160(9) 0.0303(10) 0.0272(10)
N1 0.0278(9) 0.0260(10) 0.0313(10) -0.0045(8) 0.0130(8) -0.0040(8)
N2 0.0360(12) 0.0403(13) 0.0743(17) -0.0284(12) 0.0307(12) -0.0157(10)
N3 0.0251(9) 0.0231(10) 0.0258(9) -0.0003(7) 0.0096(8) 0.0015(7)
C1 0.0433(14) 0.0350(14) 0.0482(15) -0.0175(12) 0.0249(12) -0.0099(12)
C2 0.0524(16) 0.0536(18) 0.070(2) -0.0293(16) 0.0434(16) -0.0162(14)
C3 0.0435(16) 0.0497(18) 0.080(2) -0.0266(16) 0.0415(16) -0.0199(14)
C4 0.0285(12) 0.0321(13) 0.0521(15) -0.0131(12) 0.0181(11) -0.0074(11)
C5 0.0279(12) 0.0298(12) 0.0352(12) -0.0075(10) 0.0135(10) -0.0023(10)
C6 0.0447(17) 0.055(2) 0.105(3) -0.0440(19) 0.0417(18) -0.0268(15)
C7 0.061(2) 0.053(2) 0.124(3) -0.052(2) 0.054(2) -0.0331(17)
C8 0.0435(15) 0.0395(16) 0.083(2) -0.0277(17) 0.0241(15) -0.0165(13)
C9 0.0260(11) 0.0217(11) 0.0314(12) -0.0006(9) 0.0086(9) -0.0007(9)
C10 0.0234(10) 0.0216(11) 0.0274(11) -0.0007(9) 0.0078(9) 0.0019(9)
C11 0.0306(11) 0.0269(12) 0.0295(12) -0.0055(9) 0.0108(9) 0.0025(10)
C12 0.0373(13) 0.0364(13) 0.0235(11) -0.0037(10) 0.0095(10) -0.0007(11)
C13 0.0347(12) 0.0321(13) 0.0296(12) 0.0065(10) 0.0103(10) 0.0046(11)
C14 0.0257(11) 0.0231(12) 0.0299(11) 0.0029(9) 0.0098(9) 0.0031(9)
C15 0.0311(12) 0.0274(12) 0.0404(13) 0.0024(11) 0.0170(10) 0.0045(10)

loop_
_atom_type_symbol
_atom_type_description
_atom_type_scat_dispersion_real
_atom_type_scat_dispersion_imag
_atom_type_scat_source
C C 0.0033 0.0016 'International Tables Vol C Tables 4.2.6.8 and 6.1.1.4'
H H 0.0000 0.0000 'International Tables Vol C Tables 4.2.6.8 and 6.1.1.4'
N N 0.0061 0.0033 'International Tables Vol C Tables 4.2.6.8 and 6.1.1.4'
O O 0.0106 0.0060 'International Tables Vol C Tables 4.2.6.8 and 6.1.1.4'
Zn Zn 0.2839 1.4301 'International Tables Vol C Tables 4.2.6.8 and 6.1.1.4'

loop_
_geom_angle_atom_site_label_1
_geom_angle_atom_site_label_2
_geom_angle_atom_site_label_3
_geom_angle
_geom_angle_site_symmetry_1
_geom_angle_site_symmetry_3
O3 Zn N3 136.11(7) 2_655 .
O3 Zn N1 113.97(7) 2_655 .
N3 Zn N1 109.62(7) . .
O3 Zn O4 100.98(7) 2_655 .
N3 Zn O4 79.09(7) . .
N1 Zn O4 95.89(7) . .
O3 Zn O2 96.36(7) 2_655 .
N3 Zn O2 74.38(6) . .
N1 Zn O2 95.37(7) . .
O4 Zn O2 153.34(6) . .
O1' O1 C6 83(4) . .
O1 O1' C6 68(3) . .
C9 O2 Zn 113.38(14) . .
C9 O3 Zn 111.43(14) . 2_645
C15 O4 Zn 114.80(14) . .
C1 N1 C5 118.6(2) . .
C1 N1 Zn 121.80(16) . .
C5 N1 Zn 119.51(15) . .
C6 N2 C4 127.8(2) . .
C6 N2 H2A 116.1 . .
C4 N2 H2A 116.1 . .
C14 N3 C10 121.84(19) . .
C14 N3 Zn 116.16(15) . .
C10 N3 Zn 122.00(15) . .
N1 C1 C2 121.6(2) . .
N1 C1 H1A 119.2 . .
C2 C1 H1A 119.2 . .
C3 C2 C1 120.4(2) . .
C3 C2 H2B 119.8 . .
C1 C2 H2B 119.8 . .
C2 C3 C4 118.6(2) . .
C2 C3 H3A 120.7 . .
C4 C3 H3A 120.7 . .
C5 C4 N2 116.7(2) . .
C5 C4 C3 117.7(2) . .
N2 C4 C3 125.6(2) . .
N1 C5 C4 123.1(2) . .
N1 C5 H5A 118.5 . .
C4 C5 H5A 118.5 . .
O1 C6 O1' 28.9(13) . .
O1 C6 N2 120.8(10) . .
O1' C6 N2 121.9(9) . .
O1 C6 C7 122.8(10) . .
O1' C6 C7 122.7(9) . .
N2 C6 C7 113.5(3) . .
C8 C7 C6 113.5(3) . .
C8 C7 H7A 108.9 . .
C6 C7 H7A 108.9 . .
C8 C7 H7B 108.9 . .
C6 C7 H7B 108.9 . .
H7A C7 H7B 107.7 . .
C7 C8 C8 112.0(3) . 3_545
C7 C8 H8A 109.2 . .
C8 C8 H8A 109.2 3_545 .
C7 C8 H8B 109.2 . .
C8 C8 H8B 109.2 3_545 .
H8A C8 H8B 107.9 . .
O2 C9 O3 125.7(2) . .
O2 C9 C10 117.10(19) . .
O3 C9 C10 117.19(19) . .
N3 C10 C11 121.3(2) . .
N3 C10 C9 112.50(18) . .
C11 C10 C9 126.1(2) . .
C10 C11 C12 117.6(2) . .
C10 C11 H11A 121.2 . .
C12 C11 H11A 121.2 . .
C13 C12 C11 120.4(2) . .
C13 C12 H12A 119.8 . .
C11 C12 H12A 119.8 . .
C12 C13 C14 118.8(2) . .
C12 C13 H13A 120.6 . .
C14 C13 H13A 120.6 . .
N3 C14 C13 120.0(2) . .
N3 C14 C15 113.90(19) . .
C13 C14 C15 126.0(2) . .
O5 C15 O4 126.0(2) . .
O5 C15 C14 118.0(2) . .
O4 C15 C14 116.0(2) . .

loop_
_geom_bond_atom_site_label_1
_geom_bond_atom_site_label_2
_geom_bond_distance
_geom_bond_site_symmetry_2
Zn O3 1.9590(15) 2_655
Zn N3 2.0142(18) .
Zn N1 2.0293(18) .
Zn O4 2.0989(16) .
Zn O2 2.2780(16) .
O1 O1' 0.62(3) .
O1 C6 1.197(19) .
O1' C6 1.277(19) .
O2 C9 1.244(3) .
O3 C9 1.269(3) .
O3 Zn 1.9590(15) 2_645
O4 C15 1.263(3) .
O5 C15 1.236(3) .
N1 C1 1.338(3) .
N1 C5 1.339(3) .
N2 C6 1.355(3) .
N2 C4 1.389(3) .
N2 H2A 0.8600 .
N3 C14 1.331(3) .
N3 C10 1.332(3) .
C1 C2 1.375(4) .
C1 H1A 0.9300 .
C2 C3 1.371(4) .
C2 H2B 0.9300 .
C3 C4 1.399(4) .
C3 H3A 0.9300 .
C4 C5 1.386(3) .
C5 H5A 0.9300 .
C6 C7 1.508(4) .
C7 C8 1.496(4) .
C7 H7A 0.9700 .
C7 H7B 0.9700 .
C8 C8 1.523(5) 3_545
C8 H8A 0.9700 .
C8 H8B 0.9700 .
C9 C10 1.517(3) .
C10 C11 1.383(3) .
C11 C12 1.388(3) .
C11 H11A 0.9300 .
C12 C13 1.381(3) .
C12 H12A 0.9300 .
C13 C14 1.387(3) .
C13 H13A 0.9300 .
C14 C15 1.526(3) .
